data_4123050
loop_
_publ_author_name
'Chan, Jacky Chi-Hung'
'Lam, Wai Han'
'Yam, Vivian Wing-Wah'

_publ_section_title
;
 A Highly Efficient Silole-Containing Dithienylethene with Excellent
 Thermal Stability and Fatigue Resistance: A Promising Candidate for
 Optical Memory Storage Materials.
;
_journal_name_full 'Journal of the American Chemical Society'
_journal_page_first 141126091854009
_journal_paper_doi 10.1021/ja5101855
_journal_year 2014
_chemical_formula_moiety 'C24 H24 S3 Si'
_chemical_formula_sum 'C24 H24 S3 Si'
_chemical_formula_weight 436.70
_chemical_name_systematic
; 
 ? 
;
_space_group_IT_number 33
_symmetry_cell_setting orthorhombic
_symmetry_Int_Tables_number 33
_symmetry_space_group_name_Hall 'P 2c -2n'
_symmetry_space_group_name_H-M 'P n a 21'
_atom_sites_solution_hydrogens geom
_atom_sites_solution_primary direct
_atom_sites_solution_secondary difmap
_audit_creation_method SHELXL-97
_cell_angle_alpha 90.00
_cell_angle_beta 90.00
_cell_angle_gamma 90.00
_cell_formula_units_Z 8
_cell_length_a 18.3041(19)
_cell_length_b 17.6314(18)
_cell_length_c 14.4784(15)
_cell_measurement_reflns_used 25164
_cell_measurement_temperature 301(2)
_cell_measurement_theta_max 25.03
_cell_measurement_theta_min 2.63
_cell_volume 4672.6(8)
_computing_cell_refinement 'SAINT (Bruker AXS Inc, 2006)'
_computing_data_collection 'SMART (Bruker AXS Inc, 1998)'
_computing_data_reduction 'SAINT (Bruker AXS Inc, 2006)'
_computing_molecular_graphics 'MERCURY (Macrae et al., 2008)'
_computing_publication_material 'SHELXL97 (Sheldrick, 2008)'
_computing_structure_refinement 'SHELXL97 (Sheldrick, 2008)'
_computing_structure_solution 'SIR92 (Altomare et al., 1994)'
_diffrn_ambient_temperature 301(2)
_diffrn_measured_fraction_theta_full 0.996
_diffrn_measured_fraction_theta_max 0.996
_diffrn_measurement_device_type 'Bruker SMART 1000 CCD'
_diffrn_measurement_method '\w & \f scans'
_diffrn_radiation_monochromator graphite
_diffrn_radiation_source 'fine-focus sealed tube'
_diffrn_radiation_type MoK\a
_diffrn_radiation_wavelength 0.71073
_diffrn_reflns_av_R_equivalents 0.0287
_diffrn_reflns_av_sigmaI/netI 0.0322
_diffrn_reflns_limit_h_max 21
_diffrn_reflns_limit_h_min -21
_diffrn_reflns_limit_k_max 20
_diffrn_reflns_limit_k_min -18
_diffrn_reflns_limit_l_max 16
_diffrn_reflns_limit_l_min -17
_diffrn_reflns_number 25164
_diffrn_reflns_theta_full 25.03
_diffrn_reflns_theta_max 25.03
_diffrn_reflns_theta_min 2.56
_diffrn_standards_number 0
_exptl_absorpt_coefficient_mu 0.376
_exptl_absorpt_correction_T_max 0.8891
_exptl_absorpt_correction_T_min 0.8342
_exptl_absorpt_correction_type multi-scan
_exptl_absorpt_process_details 'SADABS (Sheldrick, 2004)'
_exptl_crystal_colour brown
_exptl_crystal_density_diffrn 1.242
_exptl_crystal_density_method 'not measured'
_exptl_crystal_description block
_exptl_crystal_F_000 1840
_exptl_crystal_size_max 0.50
_exptl_crystal_size_mid 0.35
_exptl_crystal_size_min 0.32
_refine_diff_density_max 0.750
_refine_diff_density_min -0.155
_refine_diff_density_rms 0.063
_refine_ls_abs_structure_details 'Flack (1983). Friedel pairs.'
_refine_ls_abs_structure_Flack 0.46(8)
_refine_ls_extinction_method none
_refine_ls_goodness_of_fit_ref 1.027
_refine_ls_hydrogen_treatment constr
_refine_ls_matrix_type full
_refine_ls_number_parameters 518
_refine_ls_number_reflns 8143
_refine_ls_number_restraints 1
_refine_ls_restrained_S_all 1.027
_refine_ls_R_factor_all 0.0630
_refine_ls_R_factor_gt 0.0496
_refine_ls_shift/su_max 0.005
_refine_ls_shift/su_mean 0.000
_refine_ls_structure_factor_coef Fsqd
_refine_ls_weighting_details 'calc w=1/[\s^2^(Fo^2^)+(0.0844P)^2^+0.4882P] where P=(Fo^2^+2Fc^2^)/3'
_refine_ls_weighting_scheme calc
_refine_ls_wR_factor_gt 0.1204
_refine_ls_wR_factor_ref 0.1296
_reflns_number_gt 6732
_reflns_number_total 8143
_reflns_threshold_expression I>2\s(I)
_cod_data_source_file ja5101855_si_002.cif
_cod_data_source_block wt2449w-shelxl
_cod_database_code 4123050

loop_
_symmetry_equiv_pos_as_xyz
'x, y, z'
'-x+1/2, y+1/2, z+1/2'
'x+1/2, -y+1/2, z'
'-x, -y, z+1/2'

loop_
_atom_site_label
_atom_site_type_symbol
_atom_site_fract_x
_atom_site_fract_y
_atom_site_fract_z
_atom_site_U_iso_or_equiv
_atom_site_adp_type
_atom_site_occupancy
_atom_site_symmetry_multiplicity
_atom_site_calc_flag
_atom_site_refinement_flags
S1 S 0.95250(6) 0.01754(7) 0.35514(8) 0.0672(3) Uani 1 1 d .
S2 S 0.79571(6) -0.10460(5) 0.04349(8) 0.0600(3) Uani 1 1 d .
S3 S 0.62438(5) 0.13078(6) 0.05452(7) 0.0546(2) Uani 1 1 d .
S4 S 0.68841(6) 0.00941(6) 0.54025(8) 0.0636(3) Uani 1 1 d .
S5 S 0.54136(7) -0.10756(6) 0.86799(9) 0.0667(3) Uani 1 1 d .
S6 S 0.38279(5) 0.13958(6) 0.86862(7) 0.0570(3) Uani 1 1 d .
Si1 Si 0.79312(6) 0.24242(6) 0.20573(8) 0.0458(2) Uani 1 1 d .
Si2 Si 0.54740(6) 0.23949(6) 0.70052(8) 0.0479(3) Uani 1 1 d .
C1 C 1.0731(3) 0.1149(3) 0.3220(4) 0.0918(17) Uani 1 1 d .
H1A H 1.1014 0.0691 0.3219 0.138 Uiso 1 1 calc R
H1B H 1.0784 0.1399 0.3806 0.138 Uiso 1 1 calc R
H1C H 1.0899 0.1478 0.2737 0.138 Uiso 1 1 calc R
C2 C 0.9936(2) 0.0958(2) 0.3063(3) 0.0625(11) Uani 1 1 d .
C3 C 0.9451(2) 0.1334(2) 0.2533(3) 0.0582(10) Uani 1 1 d .
H3 H 0.9571 0.1771 0.2207 0.070 Uiso 1 1 calc R
C4 C 0.8735(2) 0.1006(2) 0.2510(2) 0.0474(8) Uani 1 1 d .
C5 C 0.8689(2) 0.0364(2) 0.3051(3) 0.0526(9) Uani 1 1 d .
C6 C 0.8045(2) -0.0125(2) 0.3273(3) 0.0656(12) Uani 1 1 d .
H6A H 0.8124 -0.0374 0.3854 0.098 Uiso 1 1 calc R
H6B H 0.7983 -0.0498 0.2796 0.098 Uiso 1 1 calc R
H6C H 0.7614 0.0184 0.3311 0.098 Uiso 1 1 calc R
C7 C 0.8126(2) 0.13637(19) 0.2017(3) 0.0464(8) Uani 1 1 d .
C8 C 0.76017(19) 0.1017(2) 0.1494(2) 0.0457(8) Uani 1 1 d .
C9 C 0.8936(2) 0.0164(3) 0.0573(3) 0.0689(12) Uani 1 1 d .
H9A H 0.9131 -0.0068 0.0026 0.103 Uiso 1 1 calc R
H9B H 0.9245 0.0047 0.1090 0.103 Uiso 1 1 calc R
H9C H 0.8916 0.0704 0.0490 0.103 Uiso 1 1 calc R
C10 C 0.8178(2) -0.0136(2) 0.0750(3) 0.0501(9) Uani 1 1 d .
C11 C 0.7594(2) 0.02233(19) 0.1166(2) 0.0453(8) Uani 1 1 d .
C12 C 0.6973(2) -0.0273(2) 0.1201(3) 0.0538(9) Uani 1 1 d .
H12 H 0.6526 -0.0120 0.1440 0.065 Uiso 1 1 calc R
C13 C 0.7081(2) -0.0970(2) 0.0865(3) 0.0547(10) Uani 1 1 d .
C14 C 0.6561(3) -0.1633(3) 0.0828(3) 0.0759(13) Uani 1 1 d .
H14A H 0.6648 -0.1920 0.0275 0.114 Uiso 1 1 calc R
H14B H 0.6067 -0.1449 0.0827 0.114 Uiso 1 1 calc R
H14C H 0.6637 -0.1951 0.1357 0.114 Uiso 1 1 calc R
C15 C 0.70145(19) 0.1540(2) 0.1184(2) 0.0449(8) Uani 1 1 d .
C16 C 0.7078(2) 0.2303(2) 0.1359(3) 0.0476(8) Uani 1 1 d .
C17 C 0.6501(2) 0.2735(2) 0.0951(2) 0.0480(8) Uani 1 1 d .
C18 C 0.6385(2) 0.3518(2) 0.0917(3) 0.0588(11) Uani 1 1 d .
H18 H 0.6720 0.3845 0.1188 0.071 Uiso 1 1 calc R
C19 C 0.5780(3) 0.3804(3) 0.0487(3) 0.0696(11) Uani 1 1 d .
H19 H 0.5699 0.4325 0.0493 0.083 Uiso 1 1 calc R
C20 C 0.5284(3) 0.3333(3) 0.0042(3) 0.0704(12) Uani 1 1 d .
H20 H 0.4883 0.3543 -0.0258 0.085 Uiso 1 1 calc R
C21 C 0.5381(3) 0.2558(3) 0.0040(3) 0.0657(13) Uani 1 1 d .
H21 H 0.5047 0.2242 -0.0253 0.079 Uiso 1 1 calc R
C22 C 0.59916(19) 0.2257(2) 0.0487(3) 0.0511(8) Uani 1 1 d .
C23 C 0.7782(3) 0.2760(3) 0.3255(3) 0.0704(12) Uani 1 1 d .
H23A H 0.7406 0.2461 0.3541 0.106 Uiso 1 1 calc R
H23B H 0.7635 0.3283 0.3245 0.106 Uiso 1 1 calc R
H23C H 0.8227 0.2710 0.3601 0.106 Uiso 1 1 calc R
C24 C 0.8629(2) 0.3016(2) 0.1455(3) 0.0659(11) Uani 1 1 d .
H24A H 0.9087 0.2978 0.1775 0.099 Uiso 1 1 calc R
H24B H 0.8472 0.3535 0.1448 0.099 Uiso 1 1 calc R
H24C H 0.8688 0.2839 0.0833 0.099 Uiso 1 1 calc R
C25 C 0.8158(3) 0.0979(3) 0.5647(5) 0.0927(17) Uani 1 1 d .
H25A H 0.8215 0.0983 0.4987 0.139 Uiso 1 1 calc R
H25B H 0.8460 0.0588 0.5907 0.139 Uiso 1 1 calc R
H25C H 0.8301 0.1462 0.5893 0.139 Uiso 1 1 calc R
C26 C 0.7372(2) 0.0827(2) 0.5885(3) 0.0634(11) Uani 1 1 d .
C27 C 0.6934(2) 0.1229(2) 0.6465(3) 0.0589(10) Uani 1 1 d .
H27 H 0.7096 0.1653 0.6786 0.071 Uiso 1 1 calc R
C28 C 0.6203(2) 0.0944(2) 0.6542(2) 0.0500(9) Uani 1 1 d .
C29 C 0.6093(2) 0.0325(2) 0.5977(3) 0.0504(9) Uani 1 1 d .
C30 C 0.5407(2) -0.0106(2) 0.5801(3) 0.0620(11) Uani 1 1 d .
H30A H 0.5452 -0.0382 0.5233 0.093 Uiso 1 1 calc R
H30B H 0.5005 0.0242 0.5757 0.093 Uiso 1 1 calc R
H30C H 0.5323 -0.0454 0.6299 0.093 Uiso 1 1 calc R
C31 C 0.5643(2) 0.1328(2) 0.7094(3) 0.0492(8) Uani 1 1 d .
C32 C 0.5138(2) 0.1008(2) 0.7652(2) 0.0470(9) Uani 1 1 d .
C33 C 0.6474(2) 0.0043(3) 0.8418(3) 0.0673(11) Uani 1 1 d .
H33A H 0.6677 -0.0177 0.8967 0.101 Uiso 1 1 calc R
H33B H 0.6510 0.0586 0.8451 0.101 Uiso 1 1 calc R
H33C H 0.6738 -0.0136 0.7888 0.101 Uiso 1 1 calc R
C34 C 0.5678(2) -0.0184(2) 0.8334(3) 0.0546(10) Uani 1 1 d .
C35 C 0.5102(2) 0.02196(19) 0.7997(2) 0.0481(9) Uani 1 1 d .
C36 C 0.4435(2) -0.0208(2) 0.8055(3) 0.0533(9) Uani 1 1 d .
H36 H 0.3986 -0.0012 0.7873 0.064 Uiso 1 1 calc R
C37 C 0.4514(3) -0.0912(2) 0.8392(3) 0.0615(11) Uani 1 1 d .
C38 C 0.3930(3) -0.1505(3) 0.8552(4) 0.0943(18) Uani 1 1 d .
H38A H 0.3949 -0.1673 0.9182 0.141 Uiso 1 1 calc R
H38B H 0.4013 -0.1928 0.8148 0.141 Uiso 1 1 calc R
H38C H 0.3459 -0.1290 0.8427 0.141 Uiso 1 1 calc R
C39 C 0.45788(18) 0.1567(2) 0.7975(2) 0.0446(8) Uani 1 1 d .
C40 C 0.4636(2) 0.2312(2) 0.7709(2) 0.0474(9) Uani 1 1 d .
C41 C 0.4065(2) 0.2766(2) 0.8091(3) 0.0509(9) Uani 1 1 d .
C42 C 0.3940(2) 0.3562(2) 0.8000(3) 0.0619(11) Uani 1 1 d .
H42 H 0.4260 0.3859 0.7655 0.074 Uiso 1 1 calc R
C43 C 0.3358(3) 0.3883(3) 0.8412(3) 0.0773(14) Uani 1 1 d .
H43 H 0.3275 0.4400 0.8346 0.093 Uiso 1 1 calc R
C44 C 0.2876(3) 0.3440(3) 0.8942(4) 0.0867(16) Uani 1 1 d .
H44 H 0.2476 0.3672 0.9219 0.104 Uiso 1 1 calc R
C45 C 0.2977(2) 0.2682(3) 0.9061(3) 0.0686(13) Uani 1 1 d .
H45 H 0.2657 0.2395 0.9417 0.082 Uiso 1 1 calc R
C46 C 0.3575(2) 0.2354(2) 0.8631(3) 0.0541(9) Uani 1 1 d .
C47 C 0.6181(3) 0.2973(2) 0.7593(3) 0.0679(12) Uani 1 1 d .
H47A H 0.6627 0.2953 0.7246 0.102 Uiso 1 1 calc R
H47B H 0.6264 0.2776 0.8202 0.102 Uiso 1 1 calc R
H47C H 0.6017 0.3489 0.7636 0.102 Uiso 1 1 calc R
C48 C 0.5320(3) 0.2703(3) 0.5796(3) 0.0719(12) Uani 1 1 d .
H48A H 0.5779 0.2724 0.5476 0.108 Uiso 1 1 calc R
H48B H 0.5098 0.3197 0.5794 0.108 Uiso 1 1 calc R
H48C H 0.5002 0.2349 0.5493 0.108 Uiso 1 1 calc R

loop_
_atom_site_aniso_label
_atom_site_aniso_U_11
_atom_site_aniso_U_22
_atom_site_aniso_U_33
_atom_site_aniso_U_23
_atom_site_aniso_U_13
_atom_site_aniso_U_12
S1 0.0668(7) 0.0744(7) 0.0606(7) 0.0182(5) -0.0062(5) 0.0099(5)
S2 0.0653(6) 0.0531(5) 0.0617(6) -0.0104(5) 0.0042(5) 0.0063(4)
S3 0.0448(5) 0.0618(6) 0.0573(6) -0.0116(5) -0.0046(5) -0.0035(4)
S4 0.0608(6) 0.0661(6) 0.0639(7) -0.0177(5) 0.0137(5) -0.0001(5)
S5 0.0773(7) 0.0540(6) 0.0687(7) 0.0076(5) -0.0016(6) 0.0066(5)
S6 0.0494(5) 0.0717(6) 0.0499(5) 0.0091(5) 0.0114(4) -0.0025(4)
Si1 0.0456(6) 0.0470(6) 0.0448(6) -0.0014(5) -0.0060(5) -0.0011(4)
Si2 0.0457(6) 0.0501(6) 0.0479(6) -0.0035(5) 0.0116(5) -0.0073(4)
C1 0.064(3) 0.126(4) 0.086(4) 0.022(3) -0.027(3) -0.003(3)
C2 0.054(2) 0.068(3) 0.065(3) 0.010(2) -0.014(2) -0.001(2)
C3 0.056(2) 0.061(2) 0.058(2) 0.0113(19) -0.0114(19) -0.0039(19)
C4 0.051(2) 0.048(2) 0.043(2) 0.0022(15) -0.0056(16) -0.0009(16)
C5 0.055(2) 0.058(2) 0.044(2) 0.0004(17) 0.0057(17) 0.0061(17)
C6 0.076(3) 0.058(3) 0.063(3) 0.011(2) 0.010(2) -0.001(2)
C7 0.052(2) 0.0439(19) 0.0432(19) 0.0035(16) -0.0036(17) -0.0018(15)
C8 0.043(2) 0.048(2) 0.0461(19) -0.0013(15) 0.0050(16) -0.0015(15)
C9 0.052(2) 0.084(3) 0.070(3) -0.019(2) 0.015(2) -0.009(2)
C10 0.054(2) 0.048(2) 0.048(2) -0.0019(16) 0.0091(17) -0.0004(16)
C11 0.047(2) 0.049(2) 0.0406(18) -0.0025(15) 0.0056(15) -0.0049(15)
C12 0.053(2) 0.063(2) 0.045(2) -0.0054(17) 0.0055(16) -0.0102(17)
C13 0.073(3) 0.050(2) 0.041(2) -0.0021(16) 0.0050(18) -0.0075(18)
C14 0.087(3) 0.065(3) 0.076(3) -0.007(2) 0.012(3) -0.027(2)
C15 0.044(2) 0.050(2) 0.0410(18) -0.0033(15) 0.0036(15) -0.0018(15)
C16 0.045(2) 0.055(2) 0.042(2) -0.0021(17) -0.0019(16) 0.0014(17)
C17 0.045(2) 0.064(2) 0.0358(18) -0.0039(17) 0.0020(15) 0.0022(17)
C18 0.051(2) 0.055(2) 0.071(3) -0.0124(19) -0.0051(19) 0.0023(17)
C19 0.077(3) 0.065(3) 0.067(3) 0.003(2) -0.011(3) 0.016(2)
C20 0.063(3) 0.090(3) 0.058(3) 0.000(2) -0.010(2) 0.024(2)
C21 0.047(2) 0.099(4) 0.050(3) -0.011(2) -0.0109(19) 0.005(2)
C22 0.0389(18) 0.073(2) 0.0409(19) -0.0092(19) 0.0031(17) 0.0011(17)
C23 0.070(3) 0.081(3) 0.060(3) -0.014(2) -0.003(2) -0.015(2)
C24 0.059(3) 0.067(3) 0.072(3) 0.015(2) -0.002(2) -0.009(2)
C25 0.063(3) 0.113(4) 0.101(4) -0.028(4) 0.021(3) -0.006(3)
C26 0.056(2) 0.065(3) 0.069(3) -0.016(2) 0.021(2) -0.0083(19)
C27 0.057(2) 0.066(2) 0.053(2) -0.0071(19) 0.0114(19) -0.0082(19)
C28 0.054(2) 0.051(2) 0.045(2) 0.0000(16) 0.0044(17) -0.0031(16)
C29 0.054(2) 0.050(2) 0.047(2) -0.0046(16) 0.0051(17) 0.0017(17)
C30 0.063(3) 0.064(3) 0.059(3) -0.0130(19) 0.0016(19) -0.011(2)
C31 0.046(2) 0.054(2) 0.047(2) -0.0058(17) 0.0060(17) -0.0045(16)
C32 0.047(2) 0.053(2) 0.0401(19) -0.0018(15) -0.0003(16) -0.0013(16)
C33 0.059(2) 0.072(3) 0.071(3) 0.000(2) -0.004(2) 0.008(2)
C34 0.063(2) 0.048(2) 0.053(2) -0.0065(17) -0.0118(19) 0.0039(18)
C35 0.056(2) 0.050(2) 0.0388(19) -0.0015(16) -0.0015(16) -0.0031(17)
C36 0.051(2) 0.060(2) 0.049(2) 0.0059(18) -0.0075(17) -0.0065(17)
C37 0.085(3) 0.051(2) 0.048(2) 0.0044(18) -0.010(2) -0.013(2)
C38 0.105(4) 0.061(3) 0.118(5) 0.017(3) -0.025(3) -0.025(3)
C39 0.0380(19) 0.057(2) 0.0393(19) 0.0002(16) 0.0031(14) -0.0056(15)
C40 0.045(2) 0.058(2) 0.039(2) -0.0056(16) -0.0034(16) -0.0014(17)
C41 0.046(2) 0.066(2) 0.041(2) -0.0054(18) -0.0024(16) 0.0057(18)
C42 0.062(3) 0.062(3) 0.062(3) 0.001(2) -0.007(2) 0.007(2)
C43 0.101(4) 0.066(3) 0.065(3) -0.006(2) -0.003(3) 0.022(3)
C44 0.076(3) 0.113(4) 0.071(3) -0.002(3) 0.012(3) 0.047(3)
C45 0.045(3) 0.109(4) 0.052(3) 0.007(2) 0.0112(19) 0.014(2)
C46 0.043(2) 0.077(3) 0.042(2) 0.0002(19) 0.0019(17) 0.0075(17)
C47 0.062(3) 0.068(3) 0.073(3) -0.013(2) 0.011(2) -0.013(2)
C48 0.073(3) 0.086(3) 0.057(3) 0.009(2) 0.007(2) -0.012(2)

loop_
_atom_type_symbol
_atom_type_description
_atom_type_scat_dispersion_real
_atom_type_scat_dispersion_imag
_atom_type_scat_source
C C 0.0033 0.0016 'International Tables Vol C Tables 4.2.6.8 and 6.1.1.4'
H H 0.0000 0.0000 'International Tables Vol C Tables 4.2.6.8 and 6.1.1.4'
S S 0.1246 0.1234 'International Tables Vol C Tables 4.2.6.8 and 6.1.1.4'
Si Si 0.0817 0.0704 'International Tables Vol C Tables 4.2.6.8 and 6.1.1.4'

loop_
_geom_angle_atom_site_label_1
_geom_angle_atom_site_label_2
_geom_angle_atom_site_label_3
_geom_angle
C5 S1 C2 93.5(2)
C10 S2 C13 92.89(18)
C15 S3 C22 90.84(17)
C29 S4 C26 93.64(19)
C34 S5 C37 92.65(19)
C39 S6 C46 90.83(18)
C23 Si1 C24 111.1(2)
C23 Si1 C16 114.8(2)
C24 Si1 C16 112.49(19)
C23 Si1 C7 111.7(2)
C24 Si1 C7 113.99(19)
C16 Si1 C7 91.59(16)
C40 Si2 C48 114.7(2)
C40 Si2 C47 111.69(19)
C48 Si2 C47 112.2(2)
C40 Si2 C31 91.12(17)
C48 Si2 C31 112.1(2)
C47 Si2 C31 113.4(2)
C2 C1 H1A 109.5
C2 C1 H1B 109.5
H1A C1 H1B 109.5
C2 C1 H1C 109.5
H1A C1 H1C 109.5
H1B C1 H1C 109.5
C3 C2 C1 127.7(4)
C3 C2 S1 109.8(3)
C1 C2 S1 122.4(3)
C2 C3 C4 114.7(4)
C2 C3 H3 122.6
C4 C3 H3 122.6
C5 C4 C3 112.0(3)
C5 C4 C7 125.7(4)
C3 C4 C7 122.2(3)
C4 C5 C6 130.0(4)
C4 C5 S1 110.1(3)
C6 C5 S1 119.9(3)
C5 C6 H6A 109.5
C5 C6 H6B 109.5
H6A C6 H6B 109.5
C5 C6 H6C 109.5
H6A C6 H6C 109.5
H6B C6 H6C 109.5
C8 C7 C4 127.7(3)
C8 C7 Si1 108.9(3)
C4 C7 Si1 123.3(3)
C7 C8 C11 127.4(3)
C7 C8 C15 113.5(3)
C11 C8 C15 118.9(3)
C10 C9 H9A 109.5
C10 C9 H9B 109.5
H9A C9 H9B 109.5
C10 C9 H9C 109.5
H9A C9 H9C 109.5
H9B C9 H9C 109.5
C11 C10 C9 128.8(3)
C11 C10 S2 111.2(3)
C9 C10 S2 120.0(3)
C10 C11 C12 110.4(3)
C10 C11 C8 124.5(3)
C12 C11 C8 125.0(3)
C13 C12 C11 115.5(4)
C13 C12 H12 122.2
C11 C12 H12 122.2
C12 C13 C14 129.2(4)
C12 C13 S2 109.9(3)
C14 C13 S2 120.9(3)
C13 C14 H14A 109.5
C13 C14 H14B 109.5
H14A C14 H14B 109.5
C13 C14 H14C 109.5
H14A C14 H14C 109.5
H14B C14 H14C 109.5
C16 C15 C8 119.3(3)
C16 C15 S3 113.5(3)
C8 C15 S3 127.1(3)
C15 C16 C17 112.4(3)
C15 C16 Si1 106.4(3)
C17 C16 Si1 141.2(3)
C18 C17 C22 117.8(3)
C18 C17 C16 130.7(4)
C22 C17 C16 111.4(3)
C19 C18 C17 120.3(4)
C19 C18 H18 119.9
C17 C18 H18 119.9
C18 C19 C20 121.4(4)
C18 C19 H19 119.3
C20 C19 H19 119.3
C21 C20 C19 120.6(4)
C21 C20 H20 119.7
C19 C20 H20 119.7
C20 C21 C22 118.6(4)
C20 C21 H21 120.7
C22 C21 H21 120.7
C21 C22 C17 121.2(4)
C21 C22 S3 126.9(3)
C17 C22 S3 111.9(3)
Si1 C23 H23A 109.5
Si1 C23 H23B 109.5
H23A C23 H23B 109.5
Si1 C23 H23C 109.5
H23A C23 H23C 109.5
H23B C23 H23C 109.5
Si1 C24 H24A 109.5
Si1 C24 H24B 109.5
H24A C24 H24B 109.5
Si1 C24 H24C 109.5
H24A C24 H24C 109.5
H24B C24 H24C 109.5
C26 C25 H25A 109.5
C26 C25 H25B 109.5
H25A C25 H25B 109.5
C26 C25 H25C 109.5
H25A C25 H25C 109.5
H25B C25 H25C 109.5
C27 C26 C25 127.8(4)
C27 C26 S4 109.6(3)
C25 C26 S4 122.5(3)
C26 C27 C28 114.6(4)
C26 C27 H27 122.7
C28 C27 H27 122.7
C29 C28 C27 111.5(3)
C29 C28 C31 126.0(3)
C27 C28 C31 122.2(3)
C28 C29 C30 128.9(4)
C28 C29 S4 110.6(3)
C30 C29 S4 120.5(3)
C29 C30 H30A 109.5
C29 C30 H30B 109.5
H30A C30 H30B 109.5
C29 C30 H30C 109.5
H30A C30 H30C 109.5
H30B C30 H30C 109.5
C32 C31 C28 127.7(3)
C32 C31 Si2 109.9(3)
C28 C31 Si2 122.1(3)
C31 C32 C35 128.7(4)
C31 C32 C39 112.3(3)
C35 C32 C39 118.9(3)
C34 C33 H33A 109.5
C34 C33 H33B 109.5
H33A C33 H33B 109.5
C34 C33 H33C 109.5
H33A C33 H33C 109.5
H33B C33 H33C 109.5
C35 C34 C33 129.4(4)
C35 C34 S5 111.3(3)
C33 C34 S5 119.3(3)
C34 C35 C36 111.3(3)
C34 C35 C32 125.2(3)
C36 C35 C32 123.4(3)
C37 C36 C35 114.5(4)
C37 C36 H36 122.7
C35 C36 H36 122.7
C36 C37 C38 128.3(4)
C36 C37 S5 110.2(3)
C38 C37 S5 121.5(3)
C37 C38 H38A 109.5
C37 C38 H38B 109.5
H38A C38 H38B 109.5
C37 C38 H38C 109.5
H38A C38 H38C 109.5
H38B C38 H38C 109.5
C40 C39 C32 119.4(3)
C40 C39 S6 113.0(3)
C32 C39 S6 127.6(3)
C39 C40 C41 111.9(3)
C39 C40 Si2 107.1(3)
C41 C40 Si2 140.9(3)
C46 C41 C42 117.4(3)
C46 C41 C40 113.3(4)
C42 C41 C40 129.3(4)
C43 C42 C41 120.0(4)
C43 C42 H42 120.0
C41 C42 H42 120.0
C42 C43 C44 120.4(5)
C42 C43 H43 119.8
C44 C43 H43 119.8
C45 C44 C43 121.9(4)
C45 C44 H44 119.0
C43 C44 H44 119.0
C44 C45 C46 117.5(4)
C44 C45 H45 121.3
C46 C45 H45 121.3
C45 C46 C41 122.9(4)
C45 C46 S6 126.2(4)
C41 C46 S6 110.9(3)
Si2 C47 H47A 109.5
Si2 C47 H47B 109.5
H47A C47 H47B 109.5
Si2 C47 H47C 109.5
H47A C47 H47C 109.5
H47B C47 H47C 109.5
Si2 C48 H48A 109.5
Si2 C48 H48B 109.5
H48A C48 H48B 109.5
Si2 C48 H48C 109.5
H48A C48 H48C 109.5
H48B C48 H48C 109.5

loop_
_geom_bond_atom_site_label_1
_geom_bond_atom_site_label_2
_geom_bond_distance
S1 C5 1.725(4)
S1 C2 1.724(4)
S2 C10 1.717(4)
S2 C13 1.725(4)
S3 C15 1.735(4)
S3 C22 1.739(4)
S4 C29 1.718(4)
S4 C26 1.719(4)
S5 C34 1.720(4)
S5 C37 1.723(5)
S6 C39 1.744(3)
S6 C46 1.754(4)
Si1 C23 1.853(5)
Si1 C24 1.866(4)
Si1 C16 1.872(4)
Si1 C7 1.904(4)
Si2 C40 1.848(4)
Si2 C48 1.854(5)
Si2 C47 1.854(4)
Si2 C31 1.910(4)
C1 C2 1.511(6)
C1 H1A 0.9600
C1 H1B 0.9600
C1 H1C 0.9600
C2 C3 1.348(5)
C3 C4 1.431(5)
C3 H3 0.9300
C4 C5 1.379(5)
C4 C7 1.467(5)
C5 C6 1.496(6)
C6 H6A 0.9600
C6 H6B 0.9600
C6 H6C 0.9600
C7 C8 1.367(5)
C8 C11 1.478(5)
C8 C15 1.485(5)
C9 C10 1.506(5)
C9 H9A 0.9600
C9 H9B 0.9600
C9 H9C 0.9600
C10 C11 1.381(5)
C11 C12 1.436(5)
C12 C13 1.335(5)
C12 H12 0.9300
C13 C14 1.509(5)
C14 H14A 0.9600
C14 H14B 0.9600
C14 H14C 0.9600
C15 C16 1.375(5)
C16 C17 1.430(5)
C17 C18 1.398(6)
C17 C22 1.424(5)
C18 C19 1.366(6)
C18 H18 0.9300
C19 C20 1.389(7)
C19 H19 0.9300
C20 C21 1.378(6)
C20 H20 0.9300
C21 C22 1.396(6)
C21 H21 0.9300
C23 H23A 0.9600
C23 H23B 0.9600
C23 H23C 0.9600
C24 H24A 0.9600
C24 H24B 0.9600
C24 H24C 0.9600
C25 C26 1.503(6)
C25 H25A 0.9600
C25 H25B 0.9600
C25 H25C 0.9600
C26 C27 1.360(6)
C27 C28 1.434(5)
C27 H27 0.9300
C28 C29 1.380(5)
C28 C31 1.465(5)
C29 C30 1.488(6)
C30 H30A 0.9600
C30 H30B 0.9600
C30 H30C 0.9600
C31 C32 1.351(5)
C32 C35 1.480(5)
C32 C39 1.496(5)
C33 C34 1.515(6)
C33 H33A 0.9600
C33 H33B 0.9600
C33 H33C 0.9600
C34 C35 1.362(5)
C35 C36 1.437(5)
C36 C37 1.343(5)
C36 H36 0.9300
C37 C38 1.511(6)
C38 H38A 0.9600
C38 H38B 0.9600
C38 H38C 0.9600
C39 C40 1.372(5)
C40 C41 1.427(5)
C41 C46 1.396(5)
C41 C42 1.428(6)
C42 C43 1.344(6)
C42 H42 0.9300
C43 C44 1.406(7)
C43 H43 0.9300
C44 C45 1.360(7)
C44 H44 0.9300
C45 C46 1.384(5)
C45 H45 0.9300
C47 H47A 0.9600
C47 H47B 0.9600
C47 H47C 0.9600
C48 H48A 0.9600
C48 H48B 0.9600
C48 H48C 0.9600
